data_8103136
loop_
_publ_author_name
'Jing-Jie Zhang'
'Qi-Ji Li'
'Qi-Long Zhang'
'Lu-Tai Pan'

_publ_section_title
;
 Refinement of the crystal structure of
 3,20-epoxy-6b,15b-diacetoxy-ent-kaurene-1,7-dione, C24H30O7
;
_journal_issue 3
_journal_name_full 'Zeitschrift f\"ur Kristallographie - New Crystal Structures'
_journal_page_first 305
_journal_volume 226
_journal_year 2011
_chemical_absolute_configuration ad
_chemical_formula_sum 'C24 H30 O7'
_chemical_formula_weight 430.54
_space_group_IT_number 4
_symmetry_cell_setting monoclinic
_symmetry_space_group_name_Hall 'P 2yb'
_symmetry_space_group_name_H-M 'P 1 21 1'
_atom_sites_solution_hydrogens geom
_atom_sites_solution_primary direct
_atom_sites_solution_secondary difmap
_audit_creation_method SHELXL-97
_cell_angle_alpha 90.00
_cell_angle_beta 95.770(3)
_cell_angle_gamma 90.00
_cell_formula_units_Z 2
_cell_length_a 6.7733(5)
_cell_length_b 14.6620(12)
_cell_length_c 11.4365(9)
_cell_measurement_temperature 293(2)
_cell_volume 1130.01(15)
_computing_structure_refinement 'SHELXL-97 (Sheldrick, 1997)'
_computing_structure_solution 'SHELXL-97 (Sheldrick, 1997)'
_diffrn_ambient_temperature 293(2)
_diffrn_measured_fraction_theta_full 0.998
_diffrn_measured_fraction_theta_max 0.998
_diffrn_measurement_device_type 'Bruker CCD Area Detector'
_diffrn_measurement_method '\f and \w scan'
_diffrn_radiation_monochromator graphite
_diffrn_radiation_source 'fine-focus sealed tube'
_diffrn_radiation_type MoK\a
_diffrn_radiation_wavelength 0.71073
_diffrn_reflns_av_R_equivalents 0.0376
_diffrn_reflns_av_sigmaI/netI 0.0387
_diffrn_reflns_limit_h_max 7
_diffrn_reflns_limit_h_min -8
_diffrn_reflns_limit_k_max 17
_diffrn_reflns_limit_k_min -17
_diffrn_reflns_limit_l_max 13
_diffrn_reflns_limit_l_min -13
_diffrn_reflns_number 12084
_diffrn_reflns_theta_full 25.00
_diffrn_reflns_theta_max 25.00
_diffrn_reflns_theta_min 1.79
_exptl_absorpt_coefficient_mu 0.092
_exptl_absorpt_correction_T_max 0.9809
_exptl_absorpt_correction_T_min 0.9737
_exptl_absorpt_correction_type multi-scan
_exptl_absorpt_process_details 'SADABS (Bruker, 2005)'
_exptl_crystal_colour colourless
_exptl_crystal_density_diffrn 1.265
_exptl_crystal_density_method 'not measured'
_exptl_crystal_description block
_exptl_crystal_F_000 460
_exptl_crystal_size_max 0.29
_exptl_crystal_size_mid 0.25
_exptl_crystal_size_min 0.21
_refine_diff_density_max 0.155
_refine_diff_density_min -0.119
_refine_diff_density_rms 0.034
_refine_ls_abs_structure_details 'Flack H D (1983), Acta Cryst. A39, 876-881'
_refine_ls_abs_structure_Flack -0.5(10)
_refine_ls_extinction_coef 0.057(4)
_refine_ls_extinction_expression Fc^*^=kFc[1+0.001xFc^2^\l^3^/sin(2\q)]^-1/4^
_refine_ls_extinction_method SHELXL
_refine_ls_goodness_of_fit_ref 1.036
_refine_ls_hydrogen_treatment constr
_refine_ls_matrix_type full
_refine_ls_number_parameters 281
_refine_ls_number_reflns 3929
_refine_ls_number_restraints 1
_refine_ls_restrained_S_all 1.035
_refine_ls_R_factor_all 0.0554
_refine_ls_R_factor_gt 0.0397
_refine_ls_shift/su_max 0.000
_refine_ls_shift/su_mean 0.000
_refine_ls_structure_factor_coef Fsqd
_refine_ls_weighting_details 'calc w=1/[\s^2^(Fo^2^)+(0.0511P)^2^+0.0589P] where P=(Fo^2^+2Fc^2^)/3'
_refine_ls_weighting_scheme calc
_refine_ls_wR_factor_gt 0.0935
_refine_ls_wR_factor_ref 0.1017
_reflns_number_gt 3096
_reflns_number_total 3929
_reflns_threshold_expression >2sigma(I)
_cod_data_source_file 1267-3373.cff
_cod_data_source_block adamiph
_cod_depositor_comments
;
The following automatic conversions were performed:

'_exptl_absorpt_correction_type' value 'Multi-scan' changed to
'multi-scan' according to
/home/saulius/struct/CIF-dictionaries/cif_core.dic dictionary named
'cif_core.dic' version 2.4.1 from 2010-06-29.

Automatic conversion script
Id: cif_fix_values 1715 2011-07-08 13:25:40Z adriana 
;
_cod_original_sg_symbol_H-M p21
_cod_database_code 8103136

loop_
_symmetry_equiv_pos_as_xyz
'x, y, z'
'-x, y+1/2, -z'

loop_
_atom_site_label
_atom_site_type_symbol
_atom_site_fract_x
_atom_site_fract_y
_atom_site_fract_z
_atom_site_U_iso_or_equiv
_atom_site_adp_type
_atom_site_occupancy
_atom_site_symmetry_multiplicity
_atom_site_calc_flag
_atom_site_refinement_flags
C1 C 0.3389(4) 0.26022(18) 0.3854(2) 0.0540(6) Uani 1 1 d .
C2 C 0.3773(4) 0.2469(3) 0.5166(2) 0.0768(9) Uani 1 1 d .
H2A H 0.3424 0.3019 0.5571 0.092 Uiso 1 1 calc R
H2B H 0.2968 0.1971 0.5413 0.092 Uiso 1 1 calc R
C3 C 0.5942(4) 0.2256(2) 0.5467(2) 0.0652(8) Uani 1 1 d .
H3 H 0.6198 0.2177 0.6319 0.078 Uiso 1 1 calc R
C4 C 0.6618(4) 0.1402(2) 0.4862(2) 0.0620(7) Uani 1 1 d .
C5 C 0.6025(3) 0.15331(17) 0.34897(18) 0.0469(6) Uani 1 1 d .
H5 H 0.4903 0.1126 0.3268 0.056 Uiso 1 1 calc R
C6 C 0.7662(3) 0.12863(17) 0.27148(19) 0.0446(5) Uani 1 1 d .
H6 H 0.8838 0.1662 0.2934 0.054 Uiso 1 1 calc R
C7 C 0.6982(3) 0.14178(17) 0.1423(2) 0.0441(5) Uani 1 1 d .
C8 C 0.6301(3) 0.23730(16) 0.10823(18) 0.0406(5) Uani 1 1 d .
C9 C 0.4751(3) 0.27103(16) 0.19050(18) 0.0433(5) Uani 1 1 d .
H9 H 0.3562 0.2342 0.1688 0.052 Uiso 1 1 calc R
C10 C 0.5282(3) 0.25302(16) 0.32292(19) 0.0443(6) Uani 1 1 d .
C11 C 0.4121(4) 0.37024(18) 0.1592(2) 0.0587(7) Uani 1 1 d .
H11A H 0.3069 0.3685 0.0950 0.070 Uiso 1 1 calc R
H11B H 0.3574 0.3970 0.2264 0.070 Uiso 1 1 calc R
C12 C 0.5765(5) 0.43244(18) 0.1238(2) 0.0671(8) Uani 1 1 d .
H12A H 0.6586 0.4518 0.1938 0.081 Uiso 1 1 calc R
H12B H 0.5177 0.4865 0.0858 0.081 Uiso 1 1 calc R
C13 C 0.7071(4) 0.38450(18) 0.0400(2) 0.0599(7) Uani 1 1 d .
H13 H 0.8043 0.4262 0.0111 0.072 Uiso 1 1 calc R
C14 C 0.8069(4) 0.30298(17) 0.1044(2) 0.0528(6) Uani 1 1 d .
H14A H 0.8637 0.3194 0.1828 0.063 Uiso 1 1 calc R
H14B H 0.9094 0.2770 0.0612 0.063 Uiso 1 1 calc R
C15 C 0.5460(3) 0.24222(18) -0.0222(2) 0.0477(6) Uani 1 1 d .
H15 H 0.6228 0.2013 -0.0680 0.057 Uiso 1 1 calc R
C16 C 0.5793(4) 0.33946(19) -0.0596(2) 0.0574(7) Uani 1 1 d .
C17 C 0.5142(5) 0.3761(2) -0.1609(2) 0.0746(8) Uani 1 1 d .
H17A H 0.5463 0.4361 -0.1772 0.090 Uiso 1 1 calc R
H17B H 0.4359 0.3420 -0.2163 0.090 Uiso 1 1 calc R
C18 C 0.5589(7) 0.0560(3) 0.5285(3) 0.1043(13) Uani 1 1 d .
H18A H 0.6033 0.0030 0.4894 0.156 Uiso 1 1 calc R
H18B H 0.4179 0.0623 0.5111 0.156 Uiso 1 1 calc R
H18C H 0.5905 0.0494 0.6118 0.156 Uiso 1 1 calc R
C19 C 0.8875(5) 0.1324(3) 0.5197(3) 0.0975(12) Uani 1 1 d .
H19A H 0.9523 0.1855 0.4927 0.146 Uiso 1 1 calc R
H19B H 0.9369 0.0790 0.4838 0.146 Uiso 1 1 calc R
H19C H 0.9139 0.1278 0.6036 0.146 Uiso 1 1 calc R
C20 C 0.6777(4) 0.31987(19) 0.3884(2) 0.0559(7) Uani 1 1 d .
H20A H 0.8052 0.3138 0.3575 0.067 Uiso 1 1 calc R
H20B H 0.6316 0.3819 0.3740 0.067 Uiso 1 1 calc R
C21 C 0.9923(4) 0.0055(2) 0.2618(3) 0.0691(8) Uani 1 1 d .
C22 C 1.0130(5) -0.0954(3) 0.2764(4) 0.1025(13) Uani 1 1 d .
H22A H 0.8956 -0.1197 0.3054 0.154 Uiso 1 1 calc R
H22B H 1.1261 -0.1087 0.3313 0.154 Uiso 1 1 calc R
H22C H 1.0307 -0.1228 0.2019 0.154 Uiso 1 1 calc R
C23 C 0.2721(4) 0.16947(18) -0.1350(2) 0.0543(6) Uani 1 1 d .
C24 C 0.0650(4) 0.1361(2) -0.1272(2) 0.0760(9) Uani 1 1 d .
H24A H 0.0225 0.1533 -0.0527 0.114 Uiso 1 1 calc R
H24B H 0.0618 0.0709 -0.1346 0.114 Uiso 1 1 calc R
H24C H -0.0222 0.1627 -0.1894 0.114 Uiso 1 1 calc R
O1 O 0.1764(3) 0.27465(14) 0.33686(16) 0.0672(5) Uani 1 1 d .
O2 O 0.7019(3) 0.30353(16) 0.51231(16) 0.0824(7) Uani 1 1 d .
O3 O 0.8141(2) 0.03354(11) 0.29168(15) 0.0561(5) Uani 1 1 d .
O4 O 1.1123(3) 0.05644(17) 0.2277(2) 0.1012(8) Uani 1 1 d .
O5 O 0.7050(3) 0.08097(13) 0.07288(15) 0.0675(5) Uani 1 1 d .
O6 O 0.3397(2) 0.21353(11) -0.03533(13) 0.0520(4) Uani 1 1 d .
O7 O 0.3657(3) 0.15879(15) -0.21654(15) 0.0750(6) Uani 1 1 d .

loop_
_atom_site_aniso_label
_atom_site_aniso_U_11
_atom_site_aniso_U_22
_atom_site_aniso_U_33
_atom_site_aniso_U_23
_atom_site_aniso_U_13
_atom_site_aniso_U_12
C1 0.0434(14) 0.0722(18) 0.0468(14) -0.0090(12) 0.0066(11) 0.0014(12)
C2 0.0596(17) 0.129(3) 0.0433(15) -0.0062(16) 0.0116(13) 0.0100(19)
C3 0.0528(16) 0.109(2) 0.0331(12) -0.0020(14) 0.0028(11) -0.0085(17)
C4 0.0529(16) 0.093(2) 0.0402(14) 0.0130(14) 0.0045(11) 0.0001(15)
C5 0.0367(12) 0.0658(16) 0.0378(12) 0.0054(11) 0.0022(9) -0.0048(11)
C6 0.0386(12) 0.0499(14) 0.0447(13) 0.0059(11) 0.0015(10) 0.0033(10)
C7 0.0391(12) 0.0515(15) 0.0426(12) -0.0030(11) 0.0077(9) -0.0031(11)
C8 0.0393(12) 0.0472(14) 0.0352(11) 0.0015(10) 0.0026(9) 0.0014(10)
C9 0.0389(12) 0.0546(14) 0.0358(11) -0.0026(10) 0.0008(9) 0.0017(10)
C10 0.0353(12) 0.0596(15) 0.0377(11) -0.0031(10) 0.0022(9) 0.0011(11)
C11 0.0627(16) 0.0607(16) 0.0515(15) -0.0052(12) -0.0003(12) 0.0159(14)
C12 0.087(2) 0.0490(16) 0.0635(16) 0.0016(14) 0.0002(15) 0.0066(14)
C13 0.0665(18) 0.0557(17) 0.0577(16) 0.0083(12) 0.0072(13) -0.0093(14)
C14 0.0465(14) 0.0587(16) 0.0539(14) -0.0011(12) 0.0082(11) -0.0032(12)
C15 0.0459(13) 0.0582(15) 0.0394(12) 0.0029(11) 0.0065(9) 0.0043(11)
C16 0.0616(16) 0.0624(17) 0.0490(15) 0.0076(12) 0.0093(12) 0.0057(13)
C17 0.098(2) 0.072(2) 0.0544(17) 0.0147(15) 0.0067(15) 0.0081(17)
C18 0.149(4) 0.103(3) 0.065(2) 0.0261(19) 0.029(2) -0.013(3)
C19 0.068(2) 0.174(4) 0.0471(16) 0.004(2) -0.0124(14) 0.025(2)
C20 0.0553(15) 0.0681(18) 0.0434(14) -0.0091(12) 0.0007(11) -0.0070(13)
C21 0.0500(18) 0.072(2) 0.085(2) 0.0146(16) 0.0079(15) 0.0150(15)
C22 0.077(2) 0.078(2) 0.155(3) 0.037(2) 0.024(2) 0.0289(19)
C23 0.0668(18) 0.0607(16) 0.0343(13) -0.0005(11) 0.0003(12) 0.0032(13)
C24 0.0667(19) 0.097(2) 0.0625(17) -0.0185(17) -0.0020(14) -0.0088(17)
O1 0.0377(10) 0.1017(15) 0.0622(11) -0.0009(10) 0.0042(8) 0.0058(9)
O2 0.0873(15) 0.1112(17) 0.0452(10) -0.0086(10) -0.0104(10) -0.0302(13)
O3 0.0463(10) 0.0609(11) 0.0610(10) 0.0148(8) 0.0054(8) 0.0093(8)
O4 0.0565(13) 0.0854(16) 0.168(2) 0.0119(17) 0.0422(15) 0.0091(12)
O5 0.0953(15) 0.0561(11) 0.0500(10) -0.0073(9) 0.0016(9) 0.0091(10)
O6 0.0467(10) 0.0722(12) 0.0365(9) -0.0073(8) 0.0006(7) 0.0013(8)
O7 0.0908(15) 0.0955(15) 0.0410(10) -0.0110(10) 0.0171(10) -0.0107(12)

loop_
_atom_type_symbol
_atom_type_description
_atom_type_scat_dispersion_real
_atom_type_scat_dispersion_imag
_atom_type_scat_source
C C 0.0033 0.0016 'International Tables Vol C Tables 4.2.6.8 and 6.1.1.4'
H H 0.0000 0.0000 'International Tables Vol C Tables 4.2.6.8 and 6.1.1.4'
O O 0.0106 0.0060 'International Tables Vol C Tables 4.2.6.8 and 6.1.1.4'

loop_
_geom_angle_atom_site_label_1
_geom_angle_atom_site_label_2
_geom_angle_atom_site_label_3
_geom_angle
O1 C1 C2 122.7(2)
O1 C1 C10 124.6(2)
C2 C1 C10 112.7(2)
C3 C2 C1 108.7(2)
O2 C3 C2 106.5(3)
O2 C3 C4 110.3(2)
C2 C3 C4 113.4(2)
C18 C4 C3 110.8(2)
C18 C4 C19 109.6(3)
C3 C4 C19 106.5(2)
C18 C4 C5 109.5(2)
C3 C4 C5 106.9(2)
C19 C4 C5 113.5(2)
C6 C5 C10 110.38(18)
C6 C5 C4 114.61(18)
C10 C5 C4 110.2(2)
O3 C6 C7 108.67(19)
O3 C6 C5 107.44(18)
C7 C6 C5 111.57(18)
O5 C7 C8 123.3(2)
O5 C7 C6 121.6(2)
C8 C7 C6 115.08(19)
C7 C8 C14 111.62(19)
C7 C8 C15 111.44(19)
C14 C8 C15 98.96(17)
C7 C8 C9 110.14(17)
C14 C8 C9 113.03(18)
C15 C8 C9 111.26(17)
C10 C9 C11 114.81(18)
C10 C9 C8 115.66(17)
C11 C9 C8 110.19(18)
C1 C10 C9 108.78(18)
C1 C10 C20 105.53(19)
C9 C10 C20 116.32(19)
C1 C10 C5 104.09(18)
C9 C10 C5 112.66(18)
C20 C10 C5 108.51(19)
C12 C11 C9 115.6(2)
C11 C12 C13 111.9(2)
C16 C13 C14 102.4(2)
C16 C13 C12 110.3(2)
C14 C13 C12 108.1(2)
C13 C14 C8 101.29(19)
O6 C15 C16 114.4(2)
O6 C15 C8 110.15(17)
C16 C15 C8 105.4(2)
C17 C16 C13 127.1(3)
C17 C16 C15 126.1(3)
C13 C16 C15 106.81(19)
O2 C20 C10 112.2(2)
O4 C21 O3 123.0(3)
O4 C21 C22 126.5(3)
O3 C21 C22 110.5(3)
O7 C23 O6 124.3(2)
O7 C23 C24 125.5(2)
O6 C23 C24 110.3(2)
C20 O2 C3 113.26(18)
C21 O3 C6 116.4(2)
C23 O6 C15 117.84(18)

loop_
_geom_bond_atom_site_label_1
_geom_bond_atom_site_label_2
_geom_bond_distance
C1 O1 1.201(3)
C1 C2 1.509(3)
C1 C10 1.533(3)
C2 C3 1.507(4)
C3 O2 1.431(4)
C3 C4 1.524(4)
C4 C18 1.521(5)
C4 C19 1.543(4)
C4 C5 1.592(3)
C5 C6 1.531(3)
C5 C10 1.565(3)
C6 O3 1.445(3)
C6 C7 1.515(3)
C7 O5 1.198(3)
C7 C8 1.513(3)
C8 C14 1.541(3)
C8 C15 1.544(3)
C8 C9 1.559(3)
C9 C10 1.544(3)
C9 C11 1.548(3)
C10 C20 1.547(3)
C11 C12 1.525(4)
C12 C13 1.539(4)
C13 C16 1.511(4)
C13 C14 1.526(4)
C15 O6 1.453(3)
C15 C16 1.512(4)
C16 C17 1.312(4)
C20 O2 1.430(3)
C21 O4 1.198(4)
C21 O3 1.351(3)
C21 C22 1.494(5)
C23 O7 1.189(3)
C23 O6 1.350(3)
C23 C24 1.497(4)
